data_7058798
loop_
_publ_author_name
'Przychodze\'n, Witold'
'Chojnacki, Jaros\/law'
'Nierzwicki, \/Lukasz'

_publ_section_title
;
 Medium-sized cyclic bis(anisylphosphonothioyl)disulfanes and their
 corresponding cyclic sulfane-structures and most characteristic reactions
;
_journal_issue 38
_journal_name_full 'New Journal of Chemistry'
_journal_page_first 15413
_journal_paper_doi 10.1039/C9NJ03682B
_journal_volume 43
_journal_year 2019
_chemical_formula_moiety 'C9 H11 O3 P S'
_chemical_formula_sum 'C9 H11 O3 P S'
_chemical_formula_weight 230.21
_space_group_crystal_system monoclinic
_space_group_IT_number 14
_space_group_name_Hall '-P 2ybc'
_space_group_name_H-M_alt 'P 1 21/c 1'
_symmetry_space_group_name_Hall '-P 2ybc'
_symmetry_space_group_name_H-M 'P 1 21/c 1'
_atom_sites_solution_hydrogens geom
_atom_sites_solution_primary direct
_atom_sites_solution_secondary difmap
_audit_creation_date 2019-08-21
_audit_creation_method
;
Olex2 1.2
(compiled 2018.05.29 svn.r3508 for OlexSys, GUI svn.r5506)
;
_audit_update_record
;
2019-08-21 deposited with the CCDC.    2019-08-27 downloaded from the CCDC.
;
_cell_angle_alpha 90
_cell_angle_beta 94.289(17)
_cell_angle_gamma 90
_cell_formula_units_Z 4
_cell_length_a 6.6103(15)
_cell_length_b 7.7451(11)
_cell_length_c 20.145(4)
_cell_measurement_reflns_used 1422
_cell_measurement_temperature 120
_cell_measurement_theta_max 22.46
_cell_measurement_theta_min 2.05
_cell_volume 1028.5(3)
_computing_cell_refinement 'X-Area Recipe 1.33.0.0 (STOE, 2015)'
_computing_data_collection 'X-Area WinXpose 2.0.22.0 (STOE, 2016)'
_computing_data_reduction 'STOE X-Area'
_computing_molecular_graphics 'Olex2 (Dolomanov et al., 2009)'
_computing_publication_material 'Olex2 (Dolomanov et al., 2009)'
_computing_structure_refinement 'ShelXL (Sheldrick, 2015)'
_computing_structure_solution 'ShelXS (Sheldrick, 2008)'
_diffrn_ambient_temperature 120
_diffrn_detector_area_resol_mean 6.67
_diffrn_measured_fraction_theta_full 0.989
_diffrn_measured_fraction_theta_max 0.989
_diffrn_measurement_device_type 'STOE IPDS 2T'
_diffrn_measurement_method 'rotation method, \w scans'
_diffrn_radiation_type MoK\a
_diffrn_radiation_wavelength 0.71073
_diffrn_reflns_av_R_equivalents 0.0998
_diffrn_reflns_av_unetI/netI 0.0651
_diffrn_reflns_Laue_measured_fraction_full 0.989
_diffrn_reflns_Laue_measured_fraction_max 0.989
_diffrn_reflns_limit_h_max 7
_diffrn_reflns_limit_h_min -7
_diffrn_reflns_limit_k_max 9
_diffrn_reflns_limit_k_min -8
_diffrn_reflns_limit_l_max 24
_diffrn_reflns_limit_l_min -24
_diffrn_reflns_number 6754
_diffrn_reflns_point_group_measured_fraction_full 0.989
_diffrn_reflns_point_group_measured_fraction_max 0.989
_diffrn_reflns_theta_full 25.095
_diffrn_reflns_theta_max 25.095
_diffrn_reflns_theta_min 2.819
_diffrn_source 'GeniX Mo, 0.05 x 0.05 mm2 microfocus'
_exptl_absorpt_coefficient_mu 0.447
_exptl_absorpt_correction_type none
_exptl_crystal_colour colourless
_exptl_crystal_colour_primary colourless
_exptl_crystal_density_diffrn 1.487
_exptl_crystal_description plate
_exptl_crystal_F_000 480
_exptl_crystal_size_max 0.31
_exptl_crystal_size_mid 0.18
_exptl_crystal_size_min 0.09
_refine_diff_density_max 1.242
_refine_diff_density_min -0.661
_refine_diff_density_rms 0.166
_refine_ls_extinction_method none
_refine_ls_goodness_of_fit_ref 1.033
_refine_ls_hydrogen_treatment constr
_refine_ls_matrix_type full
_refine_ls_number_parameters 128
_refine_ls_number_reflns 1822
_refine_ls_number_restraints 0
_refine_ls_restrained_S_all 1.033
_refine_ls_R_factor_all 0.0971
_refine_ls_R_factor_gt 0.0848
_refine_ls_shift/su_max 0.002
_refine_ls_shift/su_mean 0.000
_refine_ls_structure_factor_coef Fsqd
_refine_ls_weighting_details 'w=1/[\s^2^(Fo^2^)+(0.1883P)^2^+0.4498P] where P=(Fo^2^+2Fc^2^)/3'
_refine_ls_weighting_scheme calc
_refine_ls_wR_factor_gt 0.2239
_refine_ls_wR_factor_ref 0.2384
_reflns_Friedel_coverage 0.000
_reflns_number_gt 1479
_reflns_number_total 1822
_reflns_threshold_expression 'I > 2\s(I)'
_cod_data_source_file c9nj03682b2.cif
_cod_data_source_block znowy
_cod_depositor_comments 'Adding full bibliography for 7058796--7058807.cif.'
_cod_database_code 7058798
_shelx_shelxl_version_number 2018/3
_shelx_space_group_comment
;
The symmetry employed for this shelxl refinement is uniquely defined
by the following loop, which should always be used as a source of
symmetry information in preference to the above space-group names.
They are only intended as comments.
;
_shelx_estimated_absorpt_t_max 0.961
_shelx_estimated_absorpt_t_min 0.874
_olex2_refinement_description
;
1. Fixed Uiso
 At 1.2 times of:
  All C(H) groups, All C(H,H) groups
 At 1.5 times of:
  All C(H,H,H) groups
2.a Secondary CH2 refined with riding coordinates:
 C9(H9A,H9B), C8(H8A,H8B)
2.b Aromatic/amide H refined with riding coordinates:
 C3(H3), C2(H2), C6(H6), C5(H5)
2.c Idealised Me refined as rotating group:
 C7(H7A,H7B,H7C)
;
_olex2_submission_special_instructions 'No special instructions were received'

loop_
_space_group_symop_operation_xyz
'x, y, z'
'-x, y+1/2, -z+1/2'
'-x, -y, -z'
'x, -y-1/2, z-1/2'

loop_
_atom_site_label
_atom_site_type_symbol
_atom_site_fract_x
_atom_site_fract_y
_atom_site_fract_z
_atom_site_U_iso_or_equiv
_atom_site_adp_type
_atom_site_occupancy
_atom_site_site_symmetry_order
_atom_site_calc_flag
_atom_site_refinement_flags_posn
S1 S 0.23830(15) 0.80070(15) 0.09807(6) 0.0273(5) Uani 1 1 d .
P1 P 0.52630(15) 0.76536(14) 0.10246(5) 0.0204(4) Uani 1 1 d .
O1 O 0.9343(5) 0.8092(4) 0.37389(15) 0.0273(8) Uani 1 1 d .
O2 O 0.5981(4) 0.5882(4) 0.06974(14) 0.0245(8) Uani 1 1 d .
O3 O 0.6515(4) 0.8942(4) 0.05858(15) 0.0256(8) Uani 1 1 d .
C3 C 0.9335(6) 0.6992(6) 0.2609(2) 0.0272(11) Uani 1 1 d .
H3 H 1.059836 0.641959 0.269536 0.033 Uiso 1 1 calc R
C4 C 0.8477(6) 0.7893(5) 0.3112(2) 0.0221(10) Uani 1 1 d .
C1 C 0.6451(6) 0.7732(5) 0.1848(2) 0.0212(9) Uani 1 1 d .
C9 C 0.7483(6) 0.6190(6) 0.0218(2) 0.0240(10) Uani 1 1 d .
H9A H 0.728044 0.539253 -0.016508 0.029 Uiso 1 1 calc R
H9B H 0.887429 0.603604 0.042742 0.029 Uiso 1 1 calc R
C2 C 0.8347(6) 0.6930(5) 0.1981(2) 0.0237(10) Uani 1 1 d .
H2 H 0.895648 0.633802 0.163437 0.028 Uiso 1 1 calc R
C7 C 1.1212(6) 0.7175(6) 0.3905(2) 0.0290(11) Uani 1 1 d .
H7A H 1.223376 0.753902 0.360565 0.044 Uiso 1 1 calc GR
H7B H 1.097508 0.593069 0.385599 0.044 Uiso 1 1 calc GR
H7C H 1.169621 0.743162 0.436603 0.044 Uiso 1 1 calc GR
C8 C 0.7128(7) 0.8056(6) -0.0002(2) 0.0286(10) Uani 1 1 d .
H8A H 0.838637 0.856760 -0.015352 0.034 Uiso 1 1 calc R
H8B H 0.604904 0.812446 -0.036920 0.034 Uiso 1 1 calc R
C6 C 0.5607(6) 0.8603(6) 0.2360(2) 0.0254(10) Uani 1 1 d .
H6 H 0.432925 0.915568 0.227808 0.031 Uiso 1 1 calc R
C5 C 0.6584(6) 0.8683(6) 0.2985(2) 0.0276(10) Uani 1 1 d .
H5 H 0.597416 0.927532 0.333180 0.033 Uiso 1 1 calc R

loop_
_atom_site_aniso_label
_atom_site_aniso_U_11
_atom_site_aniso_U_22
_atom_site_aniso_U_33
_atom_site_aniso_U_23
_atom_site_aniso_U_13
_atom_site_aniso_U_12
S1 0.0142(7) 0.0383(8) 0.0295(7) 0.0003(4) 0.0020(5) -0.0014(4)
P1 0.0151(7) 0.0266(7) 0.0198(7) 0.0000(4) 0.0032(5) -0.0023(4)
O1 0.0245(16) 0.0332(17) 0.0239(17) -0.0009(13) 0.0002(13) 0.0070(13)
O2 0.0183(14) 0.0293(17) 0.0264(17) 0.0002(13) 0.0058(12) -0.0050(12)
O3 0.0201(14) 0.0281(16) 0.0293(17) -0.0029(13) 0.0064(12) -0.0065(12)
C3 0.020(2) 0.037(3) 0.025(3) 0.0029(18) 0.0074(19) 0.0055(17)
C4 0.015(2) 0.030(2) 0.021(2) 0.0027(16) 0.0018(17) 0.0018(15)
C1 0.015(2) 0.030(2) 0.019(2) 0.0028(17) 0.0063(17) -0.0017(16)
C9 0.0166(19) 0.033(2) 0.023(2) -0.0010(17) 0.0063(17) -0.0035(16)
C2 0.013(2) 0.033(2) 0.025(2) -0.0052(18) 0.0064(17) 0.0006(16)
C7 0.014(2) 0.044(3) 0.028(3) 0.000(2) -0.0037(18) 0.0074(17)
C8 0.022(2) 0.039(2) 0.026(2) -0.0011(19) 0.0074(18) -0.0015(18)
C6 0.021(2) 0.026(2) 0.029(2) -0.0023(18) 0.0009(18) 0.0085(17)
C5 0.024(2) 0.035(2) 0.025(2) -0.0035(18) 0.0086(18) 0.0083(18)

loop_
_atom_type_symbol
_atom_type_description
_atom_type_scat_dispersion_real
_atom_type_scat_dispersion_imag
_atom_type_scat_source
C C 0.0033 0.0016 'International Tables Vol C Tables 4.2.6.8 and 6.1.1.4'
H H 0.0000 0.0000 'International Tables Vol C Tables 4.2.6.8 and 6.1.1.4'
O O 0.0106 0.0060 'International Tables Vol C Tables 4.2.6.8 and 6.1.1.4'
P P 0.1023 0.0942 'International Tables Vol C Tables 4.2.6.8 and 6.1.1.4'
S S 0.1246 0.1234 'International Tables Vol C Tables 4.2.6.8 and 6.1.1.4'

loop_
_geom_angle_atom_site_label_1
_geom_angle_atom_site_label_2
_geom_angle_atom_site_label_3
_geom_angle
O2 P1 S1 115.14(12)
O2 P1 C1 106.69(18)
O3 P1 S1 115.90(13)
O3 P1 O2 97.17(15)
O3 P1 C1 106.40(17)
C1 P1 S1 113.86(14)
C4 O1 C7 117.0(3)
C9 O2 P1 111.6(3)
C8 O3 P1 110.0(3)
C2 C3 C4 119.8(4)
O1 C4 C3 124.9(4)
O1 C4 C5 115.5(4)
C3 C4 C5 119.7(4)
C2 C1 P1 119.2(3)
C6 C1 P1 122.4(3)
C6 C1 C2 118.4(4)
O2 C9 C8 104.5(3)
C3 C2 C1 120.9(4)
O3 C8 C9 104.9(3)
C5 C6 C1 121.1(4)
C6 C5 C4 120.1(4)

loop_
_geom_bond_atom_site_label_1
_geom_bond_atom_site_label_2
_geom_bond_distance
S1 P1 1.9189(14)
P1 O2 1.609(3)
P1 O3 1.604(3)
P1 C1 1.782(4)
O1 C4 1.355(5)
O1 C7 1.442(5)
O2 C9 1.455(4)
O3 C8 1.452(5)
C3 C4 1.387(6)
C3 C2 1.379(6)
C4 C5 1.400(6)
C1 C2 1.407(6)
C1 C6 1.386(6)
C9 C8 1.525(7)
C6 C5 1.372(6)

loop_
_geom_torsion_atom_site_label_1
_geom_torsion_atom_site_label_2
_geom_torsion_atom_site_label_3
_geom_torsion_atom_site_label_4
_geom_torsion
S1 P1 O2 C9 127.6(2)
S1 P1 O3 C8 -104.9(3)
S1 P1 C1 C2 158.2(3)
S1 P1 C1 C6 -23.9(4)
P1 O2 C9 C8 -23.5(4)
P1 O3 C8 C9 -32.7(4)
P1 C1 C2 C3 178.7(3)
P1 C1 C6 C5 -178.1(3)
O1 C4 C5 C6 178.0(4)
O2 P1 O3 C8 17.6(3)
O2 P1 C1 C2 30.1(4)
O2 P1 C1 C6 -152.1(3)
O2 C9 C8 O3 34.2(4)
O3 P1 O2 C9 4.5(3)
O3 P1 C1 C2 -72.9(4)
O3 P1 C1 C6 105.0(4)
C3 C4 C5 C6 -1.7(7)
C4 C3 C2 C1 -1.7(6)
C1 P1 O2 C9 -105.0(3)
C1 P1 O3 C8 127.4(3)
C1 C6 C5 C4 0.7(7)
C2 C3 C4 O1 -177.5(4)
C2 C3 C4 C5 2.1(6)
C2 C1 C6 C5 -0.3(6)
C7 O1 C4 C3 -5.5(6)
C7 O1 C4 C5 174.9(4)
C6 C1 C2 C3 0.7(6)
